data_2225034
loop_
_publ_author_name
'Ko\,sar, Ba\,sak'
'\"Ozek, Arzu'
'Albayrak, \,Ci\(gdem'
'B\"uy\"ukg\"ung\"or, Orhan'

_publ_section_title
;
 (<i>E</i>)-4-Methoxy-2-(<i>p</i>-tolyliminomethyl)phenol
;
_journal_coeditor_code IS2517
_journal_issue 2
_journal_name_full 'Acta Crystallographica Section E'
_journal_page_first o469
_journal_paper_doi 10.1107/S1600536810003028
_journal_volume 66
_journal_year 2010
_chemical_formula_iupac 'C15 H15 N O2'
_chemical_formula_moiety 'C15 H15 N O2'
_chemical_formula_sum 'C15 H15 N O2'
_chemical_formula_weight 241.28
_chemical_name_systematic
;
(<i>E</i>)-4-Methoxy-2-(<i>p</i>-tolyliminomethyl)phenol
;
_space_group_IT_number 14
_symmetry_cell_setting monoclinic
_symmetry_space_group_name_Hall '-P 2ybc'
_symmetry_space_group_name_H-M 'P 1 21/c 1'
_atom_sites_solution_hydrogens geom
_atom_sites_solution_primary direct
_atom_sites_solution_secondary difmap
_audit_creation_method SHELXL-97
_cell_angle_alpha 90.00
_cell_angle_beta 92.859(3)
_cell_angle_gamma 90.00
_cell_formula_units_Z 4
_cell_length_a 21.1680(9)
_cell_length_b 4.7844(2)
_cell_length_c 12.2759(4)
_cell_measurement_reflns_used 16465
_cell_measurement_temperature 296
_cell_measurement_theta_max 27.26
_cell_measurement_theta_min 1.66
_cell_volume 1241.71(8)
_computing_cell_refinement '<i>X-AREA</i> (Stoe & Cie, 2002)'
_computing_data_collection '<i>X-AREA</i> (Stoe & Cie, 2002)'
_computing_data_reduction '<i>X-RED32</i> (Stoe & Cie, 2002)'
_computing_molecular_graphics '<i>ORTEP-3 for Windows</i> (Farrugia, 1997)'
_computing_publication_material '<i>WinGX</i> (Farrugia, 1999)'
_computing_structure_refinement '<i>SHELXL97</i> (Sheldrick, 2008)'
_computing_structure_solution '<i>SHELXS97</i> (Sheldrick, 2008)'
_diffrn_ambient_temperature 296
_diffrn_detector_area_resol_mean 6.67
_diffrn_measured_fraction_theta_full 0.996
_diffrn_measured_fraction_theta_max 0.996
_diffrn_measurement_device_type 'Stoe IPDS 2'
_diffrn_measurement_method '\w scans'
_diffrn_radiation_monochromator graphite
_diffrn_radiation_source 'fine-focus sealed tube'
_diffrn_radiation_type MoK\a
_diffrn_radiation_wavelength 0.71073
_diffrn_reflns_av_R_equivalents 0.0291
_diffrn_reflns_av_sigmaI/netI 0.0151
_diffrn_reflns_limit_h_max 26
_diffrn_reflns_limit_h_min -26
_diffrn_reflns_limit_k_max 6
_diffrn_reflns_limit_k_min -6
_diffrn_reflns_limit_l_max 15
_diffrn_reflns_limit_l_min -15
_diffrn_reflns_number 16465
_diffrn_reflns_theta_full 26.77
_diffrn_reflns_theta_max 26.77
_diffrn_reflns_theta_min 1.93
_exptl_absorpt_coefficient_mu 0.086
_exptl_absorpt_correction_T_max 0.984
_exptl_absorpt_correction_T_min 0.947
_exptl_absorpt_correction_type integration
_exptl_absorpt_process_details '(<i>X-RED32</i>; Stoe & Cie, 2002)'
_exptl_crystal_colour brown
_exptl_crystal_density_diffrn 1.291
_exptl_crystal_density_method 'not measured'
_exptl_crystal_description prism
_exptl_crystal_F_000 512
_exptl_crystal_size_max 0.760
_exptl_crystal_size_mid 0.523
_exptl_crystal_size_min 0.190
_refine_diff_density_max 0.179
_refine_diff_density_min -0.172
_refine_ls_extinction_method none
_refine_ls_goodness_of_fit_ref 1.080
_refine_ls_hydrogen_treatment mixed
_refine_ls_matrix_type full
_refine_ls_number_parameters 169
_refine_ls_number_reflns 2627
_refine_ls_number_restraints 0
_refine_ls_restrained_S_all 1.080
_refine_ls_R_factor_all 0.0497
_refine_ls_R_factor_gt 0.0425
_refine_ls_shift/su_max 0.000
_refine_ls_shift/su_mean 0.000
_refine_ls_structure_factor_coef Fsqd
_refine_ls_weighting_details 'calc w=1/[\s^2^(Fo^2^)+(0.0679P)^2^+0.1706P] where P=(Fo^2^+2Fc^2^)/3'
_refine_ls_weighting_scheme calc
_refine_ls_wR_factor_gt 0.1216
_refine_ls_wR_factor_ref 0.1269
_reflns_number_gt 2223
_reflns_number_total 2627
_reflns_threshold_expression I>2\s(I)
_cod_data_source_file is2517.cif
_cod_data_source_block I
_cod_original_sg_symbol_H-M 'P 21/c'
_cod_database_code 2225034
_cod_database_fobs_code 2225034

loop_
_symmetry_equiv_pos_as_xyz
'x, y, z'
'-x, y+1/2, -z+1/2'
'-x, -y, -z'
'x, -y-1/2, z-1/2'

loop_
_atom_site_type_symbol
_atom_site_label
_atom_site_fract_x
_atom_site_fract_y
_atom_site_fract_z
_atom_site_U_iso_or_equiv
_atom_site_adp_type
_atom_site_calc_flag
_atom_site_refinement_flags
_atom_site_occupancy
_atom_site_disorder_assembly
_atom_site_disorder_group
C C1 0.30136(5) 0.2222(2) 0.54620(9) 0.0391(3) Uani d . 1 . .
C C2 0.30433(6) 0.1581(3) 0.43466(9) 0.0450(3) Uani d . 1 . .
C C3 0.34823(7) -0.0358(3) 0.40249(10) 0.0548(4) Uani d . 1 . .
H H3 0.3503 -0.0789 0.3289 0.066 Uiso calc R 1 . .
C C4 0.38887(6) -0.1658(3) 0.47753(11) 0.0512(3) Uani d . 1 . .
H H4 0.4183 -0.2941 0.4543 0.061 Uiso calc R 1 . .
C C5 0.38594(6) -0.1055(3) 0.58806(10) 0.0454(3) Uani d . 1 . .
C C6 0.34203(6) 0.0854(3) 0.62107(10) 0.0442(3) Uani d . 1 . .
H H6 0.3395 0.1235 0.6950 0.053 Uiso calc R 1 . .
C C7 0.47395(8) -0.3961(4) 0.63806(15) 0.0720(5) Uani d . 1 . .
H H7A 0.4571 -0.5564 0.5996 0.108 Uiso calc R 1 . .
H H7B 0.4985 -0.4560 0.7017 0.108 Uiso calc R 1 . .
H H7C 0.5004 -0.2923 0.5913 0.108 Uiso calc R 1 . .
C C8 0.25662(5) 0.4249(3) 0.58486(9) 0.0420(3) Uani d . 1 . .
H H8 0.2549 0.4552 0.6595 0.050 Uiso calc R 1 . .
C C9 0.17663(5) 0.7627(2) 0.55871(9) 0.0400(3) Uani d . 1 . .
C C10 0.17533(6) 0.8537(3) 0.66634(10) 0.0491(3) Uani d . 1 . .
H H10 0.2043 0.7827 0.7187 0.059 Uiso calc R 1 . .
C C11 0.13125(6) 1.0488(3) 0.69553(11) 0.0503(3) Uani d . 1 . .
H H11 0.1312 1.1069 0.7678 0.060 Uiso calc R 1 . .
C C12 0.08726(6) 1.1606(3) 0.62089(11) 0.0450(3) Uani d . 1 . .
C C13 0.08968(6) 1.0724(3) 0.51344(11) 0.0518(3) Uani d . 1 . .
H H13 0.0610 1.1455 0.4610 0.062 Uiso calc R 1 . .
C C14 0.13368(6) 0.8786(3) 0.48282(10) 0.0488(3) Uani d . 1 . .
H H14 0.1345 0.8250 0.4101 0.059 Uiso calc R 1 . .
C C15 0.03942(7) 1.3726(3) 0.65439(13) 0.0572(4) Uani d . 1 . .
H H15A 0.0372 1.3706 0.7323 0.086 Uiso calc R 1 . .
H H15B -0.0013 1.3271 0.6211 0.086 Uiso calc R 1 . .
H H15C 0.0519 1.5551 0.6311 0.086 Uiso calc R 1 . .
N N1 0.21955(5) 0.5626(2) 0.51970(8) 0.0419(3) Uani d . 1 . .
O O1 0.26517(5) 0.2806(3) 0.35863(7) 0.0651(3) Uani d . 1 . .
O O2 0.42372(5) -0.2245(2) 0.66971(8) 0.0639(3) Uani d . 1 . .
H H1 0.2419(10) 0.410(5) 0.3970(18) 0.103(7) Uiso d . 1 . .

loop_
_atom_site_aniso_label
_atom_site_aniso_U_11
_atom_site_aniso_U_22
_atom_site_aniso_U_33
_atom_site_aniso_U_12
_atom_site_aniso_U_13
_atom_site_aniso_U_23
C1 0.0390(6) 0.0401(6) 0.0385(6) -0.0012(5) 0.0060(4) -0.0015(5)
C2 0.0475(6) 0.0508(7) 0.0370(6) 0.0051(5) 0.0050(5) 0.0012(5)
C3 0.0614(8) 0.0640(9) 0.0398(6) 0.0124(7) 0.0105(6) -0.0048(6)
C4 0.0478(7) 0.0540(8) 0.0527(7) 0.0110(6) 0.0108(6) -0.0052(6)
C5 0.0430(6) 0.0469(7) 0.0463(6) 0.0032(5) 0.0009(5) 0.0010(5)
C6 0.0461(6) 0.0484(7) 0.0382(6) 0.0032(5) 0.0028(5) -0.0037(5)
C7 0.0635(9) 0.0716(10) 0.0799(10) 0.0261(8) -0.0057(8) -0.0009(8)
C8 0.0441(6) 0.0438(6) 0.0384(6) 0.0015(5) 0.0045(5) -0.0033(5)
C9 0.0389(6) 0.0384(6) 0.0429(6) -0.0010(5) 0.0049(4) -0.0010(5)
C10 0.0505(7) 0.0535(7) 0.0430(6) 0.0096(6) -0.0008(5) -0.0044(5)
C11 0.0550(7) 0.0505(7) 0.0458(6) 0.0047(6) 0.0063(5) -0.0074(6)
C12 0.0427(6) 0.0358(6) 0.0573(7) -0.0022(5) 0.0104(5) 0.0002(5)
C13 0.0520(7) 0.0495(7) 0.0535(7) 0.0096(6) -0.0026(6) 0.0037(6)
C14 0.0541(7) 0.0499(7) 0.0422(6) 0.0067(6) 0.0017(5) -0.0014(5)
C15 0.0541(7) 0.0439(7) 0.0748(9) 0.0063(6) 0.0152(7) -0.0006(6)
N1 0.0421(5) 0.0425(5) 0.0416(5) 0.0025(4) 0.0053(4) -0.0013(4)
O1 0.0743(7) 0.0839(8) 0.0369(5) 0.0305(6) -0.0001(4) -0.0002(5)
O2 0.0612(6) 0.0753(7) 0.0545(6) 0.0256(5) -0.0038(5) 0.0009(5)

loop_
_atom_type_symbol
_atom_type_description
_atom_type_scat_dispersion_real
_atom_type_scat_dispersion_imag
_atom_type_scat_source
C C 0.0033 0.0016 'International Tables Vol C Tables 4.2.6.8 and 6.1.1.4'
H H 0.0000 0.0000 'International Tables Vol C Tables 4.2.6.8 and 6.1.1.4'
N N 0.0061 0.0033 'International Tables Vol C Tables 4.2.6.8 and 6.1.1.4'
O O 0.0106 0.0060 'International Tables Vol C Tables 4.2.6.8 and 6.1.1.4'

loop_
_geom_angle_atom_site_label_1
_geom_angle_atom_site_label_2
_geom_angle_atom_site_label_3
_geom_angle_site_symmetry_1
_geom_angle_site_symmetry_3
_geom_angle
_geom_angle_publ_flag
C6 C1 C2 . . 118.93(11) ?
C6 C1 C8 . . 119.39(10) ?
C2 C1 C8 . . 121.68(11) ?
O1 C2 C3 . . 119.41(11) ?
O1 C2 C1 . . 121.45(11) ?
C3 C2 C1 . . 119.13(11) ?
C4 C3 C2 . . 121.17(12) ?
C4 C3 H3 . . 119.4 ?
C2 C3 H3 . . 119.4 ?
C3 C4 C5 . . 120.12(12) ?
C3 C4 H4 . . 119.9 ?
C5 C4 H4 . . 119.9 ?
O2 C5 C6 . . 115.88(11) ?
O2 C5 C4 . . 124.94(11) ?
C6 C5 C4 . . 119.18(12) ?
C5 C6 C1 . . 121.45(11) ?
C5 C6 H6 . . 119.3 ?
C1 C6 H6 . . 119.3 ?
O2 C7 H7A . . 109.5 ?
O2 C7 H7B . . 109.5 ?
H7A C7 H7B . . 109.5 ?
O2 C7 H7C . . 109.5 ?
H7A C7 H7C . . 109.5 ?
H7B C7 H7C . . 109.5 ?
N1 C8 C1 . . 122.08(11) ?
N1 C8 H8 . . 119.0 ?
C1 C8 H8 . . 119.0 ?
C14 C9 C10 . . 118.01(11) ?
C14 C9 N1 . . 116.94(10) ?
C10 C9 N1 . . 125.04(11) ?
C11 C10 C9 . . 120.23(12) ?
C11 C10 H10 . . 119.9 ?
C9 C10 H10 . . 119.9 ?
C10 C11 C12 . . 122.14(12) ?
C10 C11 H11 . . 118.9 ?
C12 C11 H11 . . 118.9 ?
C11 C12 C13 . . 117.20(11) ?
C11 C12 C15 . . 121.35(12) ?
C13 C12 C15 . . 121.44(12) ?
C14 C13 C12 . . 121.37(12) ?
C14 C13 H13 . . 119.3 ?
C12 C13 H13 . . 119.3 ?
C13 C14 C9 . . 121.02(12) ?
C13 C14 H14 . . 119.5 ?
C9 C14 H14 . . 119.5 ?
C12 C15 H15A . . 109.5 ?
C12 C15 H15B . . 109.5 ?
H15A C15 H15B . . 109.5 ?
C12 C15 H15C . . 109.5 ?
H15A C15 H15C . . 109.5 ?
H15B C15 H15C . . 109.5 ?
C8 N1 C9 . . 121.40(10) ?
C2 O1 H1 . . 105.0(13) ?
C5 O2 C7 . . 117.30(11) ?

loop_
_geom_bond_atom_site_label_1
_geom_bond_atom_site_label_2
_geom_bond_site_symmetry_2
_geom_bond_distance
_geom_bond_publ_flag
C1 C6 . 1.3914(17) ?
C1 C2 . 1.4077(16) ?
C1 C8 . 1.4514(16) ?
C2 O1 . 1.3509(15) ?
C2 C3 . 1.3843(18) ?
C3 C4 . 1.3772(19) ?
C3 H3 . 0.9300 ?
C4 C5 . 1.3917(18) ?
C4 H4 . 0.9300 ?
C5 O2 . 1.3741(15) ?
C5 C6 . 1.3782(17) ?
C6 H6 . 0.9300 ?
C7 O2 . 1.4130(17) ?
C7 H7A . 0.9600 ?
C7 H7B . 0.9600 ?
C7 H7C . 0.9600 ?
C8 N1 . 1.2757(15) ?
C8 H8 . 0.9300 ?
C9 C14 . 1.3846(17) ?
C9 C10 . 1.3928(17) ?
C9 N1 . 1.4194(15) ?
C10 C11 . 1.3798(18) ?
C10 H10 . 0.9300 ?
C11 C12 . 1.3811(18) ?
C11 H11 . 0.9300 ?
C12 C13 . 1.3882(19) ?
C12 C15 . 1.5050(17) ?
C13 C14 . 1.3796(18) ?
C13 H13 . 0.9300 ?
C14 H14 . 0.9300 ?
C15 H15A . 0.9600 ?
C15 H15B . 0.9600 ?
C15 H15C . 0.9600 ?
O1 H1 . 0.93(2) ?

loop_
_geom_hbond_atom_site_label_D
_geom_hbond_atom_site_label_H
_geom_hbond_atom_site_label_A
_geom_hbond_site_symmetry_A
_geom_hbond_distance_DH
_geom_hbond_distance_HA
_geom_hbond_distance_DA
_geom_hbond_angle_DHA
O1 H1 N1 . 0.93(2) 1.76(2) 2.6178(14) 151(2)
C15 H15C Cg1 1_565 0.96 2.655 3.5535(16) 156.1
C7 H7B O2 2_646 0.96 2.57 3.496(2) 163

loop_
_geom_torsion_atom_site_label_1
_geom_torsion_atom_site_label_2
_geom_torsion_atom_site_label_3
_geom_torsion_atom_site_label_4
_geom_torsion_site_symmetry_1
_geom_torsion_site_symmetry_2
_geom_torsion_site_symmetry_3
_geom_torsion_site_symmetry_4
_geom_torsion
_geom_torsion_publ_flag
C6 C1 C2 O1 . . . . 178.73(12) ?
C8 C1 C2 O1 . . . . -0.64(19) ?
C6 C1 C2 C3 . . . . -1.02(19) ?
C8 C1 C2 C3 . . . . 179.61(12) ?
O1 C2 C3 C4 . . . . -179.83(13) ?
C1 C2 C3 C4 . . . . -0.1(2) ?
C2 C3 C4 C5 . . . . 0.6(2) ?
C3 C4 C5 O2 . . . . 179.39(13) ?
C3 C4 C5 C6 . . . . 0.0(2) ?
O2 C5 C6 C1 . . . . 179.43(11) ?
C4 C5 C6 C1 . . . . -1.1(2) ?
C2 C1 C6 C5 . . . . 1.62(19) ?
C8 C1 C6 C5 . . . . -179.00(11) ?
C6 C1 C8 N1 . . . . 177.85(11) ?
C2 C1 C8 N1 . . . . -2.79(19) ?
C14 C9 C10 C11 . . . . 1.5(2) ?
N1 C9 C10 C11 . . . . -179.72(11) ?
C9 C10 C11 C12 . . . . 0.0(2) ?
C10 C11 C12 C13 . . . . -1.2(2) ?
C10 C11 C12 C15 . . . . 179.81(12) ?
C11 C12 C13 C14 . . . . 0.8(2) ?
C15 C12 C13 C14 . . . . 179.82(12) ?
C12 C13 C14 C9 . . . . 0.7(2) ?
C10 C9 C14 C13 . . . . -1.9(2) ?
N1 C9 C14 C13 . . . . 179.26(12) ?
C1 C8 N1 C9 . . . . -179.19(10) ?
C14 C9 N1 C8 . . . . -173.10(11) ?
C10 C9 N1 C8 . . . . 8.12(19) ?
C6 C5 O2 C7 . . . . -172.88(13) ?
C4 C5 O2 C7 . . . . 7.7(2) ?

loop_
_cod_related_entry_id
_cod_related_entry_database
_cod_related_entry_code
1 ChemSpider 24744377
